data_2208526
loop_
_publ_author_name
'Mehmet Akkurt'
'Sevim T\"urktekin'
'Ali Asghar Jarrahpour'
'Dariush Khalili'
'Orhan B\"uy\"ukg\"ung\"or'

_publ_section_title
;
 <i>N</i>-Benzylindole-2,3-dione (<i>N</i>-benzylisatin)
;
_journal_coeditor_code BT2037
_journal_issue 4
_journal_name_full 'Acta Crystallographica Section E'
_journal_page_first o1575
_journal_page_last o1577
_journal_paper_doi 10.1107/S1600536806010282
_journal_volume 62
_journal_year 2006
_chemical_formula_moiety 'C15 H11 N O2'
_chemical_formula_sum 'C15 H11 N O2'
_chemical_formula_weight 237.25
_chemical_name_systematic
;
N-Benzyl-indole-2,3-dione(N-benzylisatin)
;
_space_group_IT_number 14
_symmetry_cell_setting monoclinic
_symmetry_space_group_name_Hall '-P 2ybc'
_symmetry_space_group_name_H-M 'P 1 21/c 1'
_atom_sites_solution_hydrogens geom
_atom_sites_solution_primary direct
_atom_sites_solution_secondary difmap
_cell_angle_alpha 90
_cell_angle_beta 90.16(3)
_cell_angle_gamma 90
_cell_formula_units_Z 4
_cell_length_a 7.610(3)
_cell_length_b 11.311(2)
_cell_length_c 13.422(4)
_cell_measurement_reflns_used 20339
_cell_measurement_temperature 296
_cell_measurement_theta_max 27.95
_cell_measurement_theta_min 2.35
_cell_volume 1155.3(6)
_computing_cell_refinement X-AREA
_computing_data_collection 'X-AREA (Stoe & Cie, 2002)'
_computing_data_reduction 'X-RED32 (Stoe & Cie, 2002)'
_computing_molecular_graphics 'ORTEP-3 for Windows (Farrugia, 1997)'
_computing_publication_material 'WINGX (Farrugia, 1999)'
_computing_structure_refinement 'SHELXL97 (Sheldrick, 1997)'
_computing_structure_solution 'SHELXS97 (Sheldrick, 1997)'
_diffrn_ambient_temperature 296
_diffrn_detector_area_resol_mean 6.67
_diffrn_measured_fraction_theta_full 0.996
_diffrn_measured_fraction_theta_max 0.996
_diffrn_measurement_device '2-circle goniometer'
_diffrn_measurement_device_type 'STOE IPDS 2'
_diffrn_measurement_method '\w scans'
_diffrn_radiation_monochromator 'plane graphite'
_diffrn_radiation_type 'Mo K\a'
_diffrn_radiation_wavelength 0.71073
_diffrn_reflns_av_R_equivalents 0.0250
_diffrn_reflns_av_sigmaI/netI 0.0174
_diffrn_reflns_limit_h_max 9
_diffrn_reflns_limit_h_min -9
_diffrn_reflns_limit_k_max 13
_diffrn_reflns_limit_k_min -13
_diffrn_reflns_limit_l_max 16
_diffrn_reflns_limit_l_min -16
_diffrn_reflns_number 7903
_diffrn_reflns_reduction_process
;
;
_diffrn_reflns_theta_full 26.00
_diffrn_reflns_theta_max 26.00
_diffrn_reflns_theta_min 2.35
_diffrn_standards_number 0
_exptl_absorpt_coefficient_mu 0.091
_exptl_absorpt_correction_T_max 0.9566
_exptl_absorpt_correction_T_min 0.9455
_exptl_absorpt_correction_type integration
_exptl_absorpt_process_details '(X-RED32; Stoe & Cie, 2002)'
_exptl_crystal_colour red
_exptl_crystal_density_diffrn 1.364
_exptl_crystal_density_method 'Not Measured'
_exptl_crystal_description prism
_exptl_crystal_F_000 496
_exptl_crystal_size_max 0.620
_exptl_crystal_size_mid 0.563
_exptl_crystal_size_min 0.490
_refine_diff_density_max 0.124
_refine_diff_density_min -0.196
_refine_ls_extinction_method none
_refine_ls_goodness_of_fit_ref 1.073
_refine_ls_hydrogen_treatment constr
_refine_ls_matrix_type full
_refine_ls_number_parameters 163
_refine_ls_number_reflns 2266
_refine_ls_number_restraints 0
_refine_ls_restrained_S_all 1.073
_refine_ls_R_factor_all 0.0472
_refine_ls_R_factor_gt 0.0394
_refine_ls_shift/su_max 0.000
_refine_ls_shift/su_mean 0.000
_refine_ls_structure_factor_coef Fsqd
_refine_ls_weighting_details 'calc w=1/[\s^2^(Fo^2^)+(0.0485P)^2^+0.2006P] where P=(Fo^2^+2Fc^2^)/3'
_refine_ls_weighting_scheme calc
_refine_ls_wR_factor_gt 0.0948
_refine_ls_wR_factor_ref 0.0990
_reflns_number_gt 1948
_reflns_number_total 2266
_reflns_threshold_expression I>2\s(I)
_cod_data_source_file bt2037.cif
_cod_data_source_block I
_cod_depositor_comments
;
The following automatic conversions were performed:
'_symmetry_cell_setting' value 'Monoclinic' changed to 'monoclinic'
according to '/home/saulius/struct/CIF-dictionaries/cif_core.dic'
dictionary named 'cif_core.dic' version 2.4.1 from 2010-06-29.

Automatic conversion script
Id: cif_fix_enum 1527 2010-12-29 10:47:43Z saulius 

The following automatic conversions were performed:

'_symmetry_cell_setting' value 'Monoclinic' changed to 'monoclinic'
according to /home/saulius/struct/CIF-dictionaries/cif_core.dic
dictionary named 'cif_core.dic' version 2.4.1 from 2010-06-29.

Automatic conversion script
Id: cif_fix_values 1715 2011-07-08 13:25:40Z adriana 
;
_cod_original_sg_symbol_H-M 'P 21/c'
_cod_database_code 2208526
_cod_database_fobs_code 2208526

loop_
_symmetry_equiv_pos_site_id
_symmetry_equiv_pos_as_xyz
1 x,y,z
2 -x,1/2+y,1/2-z
3 -x,-y,-z
4 x,1/2-y,1/2+z

loop_
_atom_site_aniso_label
_atom_site_aniso_U_11
_atom_site_aniso_U_22
_atom_site_aniso_U_33
_atom_site_aniso_U_12
_atom_site_aniso_U_13
_atom_site_aniso_U_23
O1 0.0698(7) 0.0507(6) 0.0684(7) -0.0016(5) -0.0213(6) -0.0165(5)
O2 0.0663(7) 0.0446(6) 0.0613(7) -0.0165(5) -0.0052(5) 0.0085(5)
N1 0.0422(6) 0.0356(5) 0.0369(5) -0.0043(4) -0.0058(4) 0.0021(4)
C1 0.0329(6) 0.0397(7) 0.0390(6) 0.0028(5) -0.0039(5) 0.0041(5)
C2 0.0444(7) 0.0440(7) 0.0503(8) -0.0045(6) -0.0047(6) 0.0074(6)
C3 0.0453(8) 0.0602(9) 0.0632(10) -0.0027(7) 0.0004(7) 0.0214(8)
C4 0.0505(9) 0.0857(12) 0.0466(8) 0.0090(8) 0.0052(7) 0.0208(8)
C5 0.0487(8) 0.0722(10) 0.0403(7) 0.0128(7) -0.0033(6) -0.0008(7)
C6 0.0378(7) 0.0473(7) 0.0413(7) 0.0072(6) -0.0063(5) -0.0016(6)
C7 0.0415(7) 0.0415(7) 0.0503(8) 0.0062(6) -0.0134(6) -0.0066(6)
C8 0.0391(7) 0.0340(6) 0.0491(7) -0.0005(5) -0.0085(5) 0.0016(5)
C9 0.0413(7) 0.0410(7) 0.0384(7) 0.0001(6) -0.0006(5) -0.0028(5)
C10 0.0417(7) 0.0407(7) 0.0300(6) -0.0013(5) -0.0008(5) 0.0013(5)
C11 0.0485(8) 0.0435(7) 0.0565(8) 0.0026(6) -0.0043(6) -0.0095(6)
C12 0.0520(9) 0.0548(9) 0.0664(10) -0.0071(7) -0.0062(7) -0.0159(7)
C13 0.0410(7) 0.0688(10) 0.0507(8) -0.0040(7) -0.0056(6) -0.0003(7)
C14 0.0460(8) 0.0547(8) 0.0535(8) 0.0101(7) -0.0017(6) 0.0050(7)
C15 0.0498(8) 0.0391(7) 0.0472(7) 0.0015(6) -0.0020(6) -0.0005(6)

loop_
_atom_site_type_symbol
_atom_site_label
_atom_site_fract_x
_atom_site_fract_y
_atom_site_fract_z
_atom_site_U_iso_or_equiv
_atom_site_thermal_displace_type
_atom_site_calc_flag
_atom_site_refinement_flags
_atom_site_occupancy
O O1 0.99258(16) 0.80917(10) 0.49166(9) 0.0630(4) Uani . . 1.000
O O2 1.00809(15) 0.77863(9) 0.27473(8) 0.0574(4) Uani . . 1.000
N N1 0.85474(14) 0.60874(9) 0.31148(8) 0.0382(3) Uani . . 1.000
C C1 0.79988(16) 0.55149(11) 0.39962(9) 0.0372(4) Uani . . 1.000
C C2 0.72043(19) 0.44293(12) 0.40842(11) 0.0462(4) Uani . . 1.000
C C3 0.6816(2) 0.40447(15) 0.50403(12) 0.0562(5) Uani . . 1.000
C C4 0.7220(2) 0.47116(17) 0.58745(12) 0.0609(6) Uani . . 1.000
C C5 0.8034(2) 0.57947(15) 0.57800(11) 0.0537(5) Uani . . 1.000
C C6 0.84156(17) 0.61970(12) 0.48338(10) 0.0422(4) Uani . . 1.000
C C7 0.93218(18) 0.72526(12) 0.44796(10) 0.0445(4) Uani . . 1.000
C C8 0.93995(17) 0.71130(11) 0.33296(10) 0.0408(4) Uani . . 1.000
C C9 0.83982(17) 0.55884(12) 0.21150(9) 0.0402(4) Uani . . 1.000
C C10 0.65165(17) 0.54140(11) 0.17844(9) 0.0375(4) Uani . . 1.000
C C11 0.5993(2) 0.43256(13) 0.14219(11) 0.0495(4) Uani . . 1.000
C C12 0.4291(2) 0.41495(15) 0.10880(13) 0.0578(5) Uani . . 1.000
C C13 0.30935(19) 0.50579(15) 0.11106(11) 0.0535(5) Uani . . 1.000
C C14 0.3596(2) 0.61425(14) 0.14728(12) 0.0514(5) Uani . . 1.000
C C15 0.53005(19) 0.63223(12) 0.18076(10) 0.0454(4) Uani . . 1.000
H H2 0.69390 0.39720 0.35280 0.0560 Uiso calc R 1.000
H H3 0.62670 0.33170 0.51230 0.0670 Uiso calc R 1.000
H H4 0.69400 0.44270 0.65040 0.0730 Uiso calc R 1.000
H H5 0.83180 0.62420 0.63390 0.0640 Uiso calc R 1.000
H H9A 0.89990 0.48320 0.20990 0.0480 Uiso calc R 1.000
H H9B 0.89820 0.61100 0.16470 0.0480 Uiso calc R 1.000
H H11 0.67930 0.37050 0.14020 0.0590 Uiso calc R 1.000
H H12 0.39560 0.34120 0.08470 0.0690 Uiso calc R 1.000
H H13 0.19520 0.49390 0.08820 0.0640 Uiso calc R 1.000
H H14 0.27880 0.67590 0.14940 0.0620 Uiso calc R 1.000
H H15 0.56290 0.70600 0.20500 0.0540 Uiso calc R 1.000

loop_
_atom_type_symbol
_atom_type_description
_atom_type_scat_dispersion_real
_atom_type_scat_dispersion_imag
_atom_type_scat_source
O O 0.0106 0.0060 'International Tables Vol C Tables 4.2.6.8 and 6.1.1.4'
N N 0.0061 0.0033 'International Tables Vol C Tables 4.2.6.8 and 6.1.1.4'
H H 0.0000 0.0000 'International Tables Vol C Tables 4.2.6.8 and 6.1.1.4'
C C 0.0033 0.0016 'International Tables Vol C Tables 4.2.6.8 and 6.1.1.4'

loop_
_exptl_crystal_face_index_h
_exptl_crystal_face_index_k
_exptl_crystal_face_index_l
_exptl_crystal_face_perp_dist
0 -1 1 0.3030
0 1 -1 0.2790
0 -1 -1 0.2470
0 1 1 0.2510
-6 -1 1 0.2690
4 3 1 0.3060
2 -7 0 0.3740
-8 3 -2 0.3430
3 -6 -4 0.3320
3 -1 -7 0.4810
-2 -2 3 0.3500
0 1 4 0.3690
-1 -4 7 0.3370

loop_
_geom_angle_atom_site_label_1
_geom_angle_atom_site_label_2
_geom_angle_atom_site_label_3
_geom_angle
_geom_angle_publ_flag
C1 N1 C8 110.82(11) yes
C1 N1 C9 124.76(11) yes
C8 N1 C9 124.10(11) yes
N1 C1 C2 127.79(12) yes
N1 C1 C6 110.68(11) yes
C2 C1 C6 121.50(12) no
C1 C2 C3 117.04(14) no
C2 C3 C4 122.00(15) no
C3 C4 C5 120.58(15) no
C4 C5 C6 118.24(14) no
C1 C6 C5 120.63(13) no
C1 C6 C7 107.20(12) no
C5 C6 C7 132.08(13) no
O1 C7 C6 131.71(14) yes
O1 C7 C8 123.22(13) yes
C6 C7 C8 105.07(11) no
O2 C8 N1 127.27(13) yes
O2 C8 C7 126.59(12) yes
N1 C8 C7 106.15(11) yes
N1 C9 C10 113.06(11) yes
C9 C10 C11 119.46(12) no
C9 C10 C15 122.01(12) no
C11 C10 C15 118.52(13) no
C10 C11 C12 120.72(14) no
C11 C12 C13 120.37(15) no
C12 C13 C14 119.46(14) no
C13 C14 C15 120.33(14) no
C10 C15 C14 120.61(13) no
C1 C2 H2 122.00 no
C3 C2 H2 121.00 no
C2 C3 H3 119.00 no
C4 C3 H3 119.00 no
C3 C4 H4 120.00 no
C5 C4 H4 120.00 no
C4 C5 H5 121.00 no
C6 C5 H5 121.00 no
N1 C9 H9A 109.00 no
N1 C9 H9B 109.00 no
C10 C9 H9A 109.00 no
C10 C9 H9B 109.00 no
H9A C9 H9B 108.00 no
C10 C11 H11 120.00 no
C12 C11 H11 120.00 no
C11 C12 H12 120.00 no
C13 C12 H12 120.00 no
C12 C13 H13 120.00 no
C14 C13 H13 120.00 no
C13 C14 H14 120.00 no
C15 C14 H14 120.00 no
C10 C15 H15 120.00 no
C14 C15 H15 120.00 no

loop_
_geom_bond_atom_site_label_1
_geom_bond_atom_site_label_2
_geom_bond_distance
_geom_bond_publ_flag
O1 C7 1.2061(18) yes
O2 C8 1.2091(17) yes
N1 C1 1.4128(17) yes
N1 C8 1.3595(17) yes
N1 C9 1.4599(17) yes
C1 C2 1.3739(19) no
C1 C6 1.3992(19) no
C2 C3 1.388(2) no
C3 C4 1.384(2) no
C4 C5 1.379(3) no
C5 C6 1.381(2) no
C6 C7 1.459(2) no
C7 C8 1.553(2) no
C9 C10 1.5109(19) no
C10 C11 1.382(2) no
C10 C15 1.383(2) no
C11 C12 1.384(2) no
C12 C13 1.374(2) no
C13 C14 1.374(2) no
C14 C15 1.387(2) no
C2 H2 0.9300 no
C3 H3 0.9300 no
C4 H4 0.9300 no
C5 H5 0.9300 no
C9 H9A 0.9700 no
C9 H9B 0.9700 no
C11 H11 0.9300 no
C12 H12 0.9300 no
C13 H13 0.9300 no
C14 H14 0.9300 no
C15 H15 0.9300 no

loop_
_geom_contact_atom_site_label_1
_geom_contact_atom_site_label_2
_geom_contact_distance
_geom_contact_site_symmetry_2
_geom_contact_publ_flag
O1 O2 2.935(2) . no
O2 O1 2.935(2) . no
O2 C9 3.379(2) 2_755 no
O1 H13 2.7500 2_655 no
O1 H9B 2.6000 4_565 no
O2 H9B 2.5400 . no
O2 H14 2.9100 1_655 no
O2 H9A 2.4300 2_755 no
O2 H11 2.8300 2_755 no
O2 H5 2.5600 4_564 no
N1 H15 2.8600 . no
C1 C5 3.376(2) 3_766 no
C2 C10 3.322(2) . no
C2 C4 3.505(3) 3_666 no
C3 C4 3.592(3) 3_666 no
C3 C3 3.510(3) 3_666 no
C3 C7 3.346(2) 3_766 no
C4 C7 3.478(3) 3_766 no
C4 C2 3.505(3) 3_666 no
C4 C3 3.592(3) 3_666 no
C4 C8 3.465(3) 3_766 no
C5 C1 3.376(2) 3_766 no
C7 C12 3.568(3) 2_655 no
C7 C4 3.478(3) 3_766 no
C7 C3 3.346(2) 3_766 no
C8 C4 3.465(3) 3_766 no
C9 O2 3.379(2) 2_745 no
C10 C2 3.322(2) . no
C11 C13 3.541(3) 3_665 no
C12 C7 3.568(3) 2_645 no
C13 C11 3.541(3) 3_665 no
C2 H9A 3.0300 . no
C7 H12 2.8500 2_655 no
C9 H2 2.8600 . no
C10 H2 2.8700 . no
C11 H2 2.9400 . no
C14 H4 2.8200 3_666 no
C15 H4 2.9600 3_666 no
H2 C9 2.8600 . no
H2 C10 2.8700 . no
H2 C11 2.9400 . no
H2 H14 2.5100 2_645 no
H4 C14 2.8200 3_666 no
H4 C15 2.9600 3_666 no
H5 O2 2.5600 4_565 no
H9A C2 3.0300 . no
H9A H11 2.3000 . no
H9A O2 2.4300 2_745 no
H9B O2 2.5400 . no
H9B O1 2.6000 4_564 no
H11 H9A 2.3000 . no
H11 O2 2.8300 2_745 no
H12 C7 2.8500 2_645 no
H13 O1 2.7500 2_645 no
H14 O2 2.9100 1_455 no
H14 H2 2.5100 2_655 no
H15 N1 2.8600 . no

loop_
_geom_hbond_atom_site_label_D
_geom_hbond_atom_site_label_H
_geom_hbond_atom_site_label_A
_geom_hbond_site_symmetry_A
_geom_hbond_distance_DH
_geom_hbond_distance_HA
_geom_hbond_distance_DA
_geom_hbond_angle_DHA
_geom_hbond_publ_flag
C5 H5 O2 4_565 0.93 2.56 3.457(2) 162 yes
C9 H9A O2 2_745 0.97 2.43 3.379(2) 167 yes
C9 H9B O2 . 0.97 2.54 2.921(2) 103 yes
C9 H9B O1 4_564 0.97 2.60 3.508(2) 157 yes

loop_
_geom_torsion_atom_site_label_1
_geom_torsion_atom_site_label_2
_geom_torsion_atom_site_label_3
_geom_torsion_atom_site_label_4
_geom_torsion
_geom_torsion_publ_flag
C8 N1 C1 C2 -175.45(13) no
C9 N1 C1 C2 -1.8(2) no
C8 N1 C1 C6 2.87(15) no
C9 N1 C1 C6 176.54(12) no
C9 N1 C8 C7 -176.56(11) no
C1 N1 C9 C10 65.02(16) yes
C8 N1 C9 C10 -122.13(13) yes
C1 N1 C8 C7 -2.85(14) no
C1 N1 C8 O2 177.27(14) no
C9 N1 C8 O2 3.6(2) no
N1 C1 C6 C7 -1.50(15) no
N1 C1 C2 C3 178.84(13) no
C6 C1 C2 C3 0.7(2) no
N1 C1 C6 C5 -178.54(13) no
C2 C1 C6 C7 176.94(13) no
C2 C1 C6 C5 -0.1(2) no
C1 C2 C3 C4 -0.6(2) no
C2 C3 C4 C5 0.0(2) no
C3 C4 C5 C6 0.6(2) no
C4 C5 C6 C1 -0.6(2) no
C4 C5 C6 C7 -176.76(15) no
C1 C6 C7 O1 179.89(16) no
C5 C6 C7 C8 176.36(15) no
C1 C6 C7 C8 -0.21(14) no
C5 C6 C7 O1 -3.6(3) no
C6 C7 C8 N1 1.87(14) no
O1 C7 C8 O2 1.7(2) no
O1 C7 C8 N1 -178.22(14) no
C6 C7 C8 O2 -178.25(14) no
N1 C9 C10 C11 -128.34(13) yes
N1 C9 C10 C15 53.41(16) yes
C9 C10 C11 C12 -178.20(14) no
C15 C10 C11 C12 0.1(2) no
C9 C10 C15 C14 178.18(13) no
C11 C10 C15 C14 -0.1(2) no
C10 C11 C12 C13 0.1(2) no
C11 C12 C13 C14 -0.4(2) no
C12 C13 C14 C15 0.4(2) no
C13 C14 C15 C10 -0.2(2) no

loop_
_cod_related_entry_id
_cod_related_entry_database
_cod_related_entry_code
1 ChemSpider 232599
